data_1518586
loop_
_publ_author_name
'Liu, Lei'
'Carroll, Patrick J.'
'Kozlowski, Marisa C.'

_publ_section_title
;
 Vanadium-catalyzed regioselective oxidative coupling of
 2-hydroxycarbazoles.
;
_journal_issue 3
_journal_name_full 'Organic letters'
_journal_page_first 508
_journal_page_last 511
_journal_paper_doi 10.1021/ol503521b
_journal_volume 17
_journal_year 2015
_chemical_formula_sum 'C60.5 H56 N4 O6'
_chemical_formula_weight 935.09
_space_group_IT_number 9
_symmetry_cell_setting monoclinic
_symmetry_Int_Tables_number 9
_symmetry_space_group_name_Hall 'C -2yc'
_symmetry_space_group_name_H-M 'C 1 c 1'
_atom_sites_solution_hydrogens geom
_atom_sites_solution_primary direct
_audit_creation_method SHELXL-97
_cell_angle_alpha 90.00
_cell_angle_beta 90.474(3)
_cell_angle_gamma 90.00
_cell_formula_units_Z 8
_cell_length_a 16.1723(13)
_cell_length_b 24.7158(17)
_cell_length_c 24.1251(18)
_cell_measurement_temperature 100(1)
_cell_volume 9642.7(12)
_computing_data_collection 'Bruker APEX2'
_computing_data_reduction 'Bruker SAINT'
_computing_structure_refinement 'SHELXL-97 (Sheldrick, 2008)'
_computing_structure_solution 'SHELXS-97 (Sheldrick, 2008)'
_diffrn_ambient_temperature 100(1)
_diffrn_measured_fraction_theta_full 0.991
_diffrn_measured_fraction_theta_max 0.991
_diffrn_measurement_device 'CCD Area Detector'
_diffrn_measurement_device_type 'Bruker APEXII'
_diffrn_measurement_method 'phi and omega scans'
_diffrn_radiation_monochromator graphite
_diffrn_radiation_source 'sealed tube'
_diffrn_radiation_type MoK\a
_diffrn_radiation_wavelength 0.71073
_diffrn_reflns_av_R_equivalents 0.0476
_diffrn_reflns_av_sigmaI/netI 0.0474
_diffrn_reflns_limit_h_max 19
_diffrn_reflns_limit_h_min -19
_diffrn_reflns_limit_k_max 29
_diffrn_reflns_limit_k_min -22
_diffrn_reflns_limit_l_max 29
_diffrn_reflns_limit_l_min -29
_diffrn_reflns_number 78535
_diffrn_reflns_theta_full 25.55
_diffrn_reflns_theta_max 25.55
_diffrn_reflns_theta_min 1.50
_exptl_absorpt_coefficient_mu 0.083
_exptl_absorpt_correction_T_max 0.7452
_exptl_absorpt_correction_T_min 0.6023
_exptl_absorpt_correction_type multi-scan
_exptl_absorpt_process_details '(SADABS; Sheldrick, 2007)'
_exptl_crystal_density_diffrn 1.288
_exptl_crystal_density_method 'not measured'
_exptl_crystal_description plate
_exptl_crystal_F_000 3960
_exptl_crystal_size_max 0.35
_exptl_crystal_size_mid 0.25
_exptl_crystal_size_min 0.08
_refine_diff_density_max 0.378
_refine_diff_density_min -0.386
_refine_diff_density_rms 0.071
_refine_ls_abs_structure_details 'Flack H D (1983), Acta Cryst. A39, 876-881'
_refine_ls_abs_structure_Flack 0.1(14)
_refine_ls_extinction_method none
_refine_ls_goodness_of_fit_ref 1.052
_refine_ls_hydrogen_treatment constr
_refine_ls_matrix_type full
_refine_ls_number_parameters 1287
_refine_ls_number_reflns 17225
_refine_ls_number_restraints 93
_refine_ls_restrained_S_all 1.054
_refine_ls_R_factor_all 0.0863
_refine_ls_R_factor_gt 0.0735
_refine_ls_shift/su_max 0.022
_refine_ls_shift/su_mean 0.001
_refine_ls_structure_factor_coef Fsqd
_refine_ls_weighting_details 'calc w=1/[\s^2^(Fo^2^)+(0.0343P)^2^+54.4232P] where P=(Fo^2^+2Fc^2^)/3'
_refine_ls_weighting_scheme calc
_refine_ls_wR_factor_gt 0.1673
_refine_ls_wR_factor_ref 0.1763
_reflns_number_gt 15120
_reflns_number_total 17225
_reflns_threshold_expression >2sigma(I)
_cod_data_source_file ol503521b_si_002.cif
_cod_data_source_block shelxl
_cod_depositor_comments 'Adding full bibliography for 1518586.cif.'
_cod_original_sg_symbol_H-M 'C c      '
_cod_database_code 1518586

loop_
_symmetry_equiv_pos_as_xyz
'x, y, z'
'x, -y, z+1/2'
'x+1/2, y+1/2, z'
'x+1/2, -y+1/2, z+1/2'

loop_
_atom_site_label
_atom_site_type_symbol
_atom_site_fract_x
_atom_site_fract_y
_atom_site_fract_z
_atom_site_U_iso_or_equiv
_atom_site_adp_type
_atom_site_occupancy
_atom_site_symmetry_multiplicity
_atom_site_calc_flag
_atom_site_refinement_flags
C1 C 0.8329(4) 0.3794(3) 0.4690(3) 0.0278(16) Uani 1 1 d .
C2 C 0.8629(4) 0.4284(3) 0.4521(3) 0.0313(18) Uani 1 1 d .
H2 H 0.8848 0.4324 0.4168 0.042 Uiso 1 1 calc R
C3 C 0.8603(6) 0.4721(3) 0.4881(3) 0.0371(19) Uani 1 1 d .
C4 C 0.8258(4) 0.4683(3) 0.5409(3) 0.0245(16) Uani 1 1 d .
C5 C 0.7916(4) 0.4193(3) 0.5564(3) 0.0261(16) Uani 1 1 d .
H5 H 0.7665 0.4160 0.5908 0.035 Uiso 1 1 calc R
C6 C 0.7945(5) 0.3732(3) 0.5196(3) 0.0312(17) Uani 1 1 d .
C7 C 0.7660(6) 0.3190(3) 0.5234(3) 0.038(2) Uani 1 1 d .
C8 C 0.7220(6) 0.2908(4) 0.5641(4) 0.047(2) Uani 1 1 d .
H8 H 0.7040 0.3074 0.5964 0.063 Uiso 1 1 calc R
C9 C 0.7065(7) 0.2355(4) 0.5527(4) 0.051(2) Uani 1 1 d .
H9 H 0.6763 0.2153 0.5780 0.068 Uiso 1 1 calc R
C10 C 0.7352(7) 0.2104(4) 0.5049(4) 0.055(3) Uani 1 1 d .
H10 H 0.7258 0.1736 0.4998 0.073 Uiso 1 1 calc R
C11 C 0.7758(7) 0.2380(4) 0.4661(4) 0.050(2) Uani 1 1 d .
H11 H 0.7940 0.2210 0.4340 0.066 Uiso 1 1 calc R
C12 C 0.7904(5) 0.2933(4) 0.4751(4) 0.0380(19) Uani 1 1 d .
C13 C 0.8637(4) 0.3205(4) 0.3876(4) 0.037(2) Uani 1 1 d .
H13a H 0.8585 0.3523 0.3650 0.056 Uiso 1 1 calc R
H13b H 0.8341 0.2911 0.3705 0.056 Uiso 1 1 calc R
H13c H 0.9211 0.3109 0.3913 0.056 Uiso 1 1 calc R
N1 N 0.8299(4) 0.3310(3) 0.4417(3) 0.0371(16) Uani 1 1 d .
O1 O 0.8942(5) 0.5202(3) 0.4701(2) 0.0482(16) Uani 1 1 d .
H1 H 0.8860 0.5439 0.4932 0.072 Uiso 1 1 calc R
C14 C 0.8999(5) 0.5216(3) 0.6171(3) 0.0307(17) Uani 1 1 d .
C15 C 0.8298(5) 0.5141(3) 0.5800(3) 0.0298(17) Uani 1 1 d .
C16 C 0.7646(5) 0.5511(3) 0.5827(3) 0.0281(17) Uani 1 1 d .
C17 C 0.7652(4) 0.5934(3) 0.6218(3) 0.0243(15) Uani 1 1 d .
C18 C 0.8317(5) 0.5992(3) 0.6577(3) 0.0292(17) Uani 1 1 d .
H18 H 0.8325 0.6273 0.6833 0.039 Uiso 1 1 calc R
C19 C 0.8958(5) 0.5640(3) 0.6555(3) 0.0297(17) Uani 1 1 d .
C20 C 0.9741(5) 0.5620(3) 0.6870(4) 0.038(2) Uani 1 1 d .
C21 C 1.0092(7) 0.5910(3) 0.7316(4) 0.052(3) Uani 1 1 d .
H21 H 0.9808 0.6193 0.7482 0.069 Uiso 1 1 calc R
C22 C 1.0883(6) 0.5759(4) 0.7501(4) 0.053(3) Uani 1 1 d .
H22 H 1.1124 0.5940 0.7799 0.070 Uiso 1 1 calc R
C23 C 1.1292(7) 0.5361(4) 0.7254(4) 0.053(3) Uani 1 1 d .
H23 H 1.1817 0.5273 0.7386 0.070 Uiso 1 1 calc R
C24 C 1.0977(6) 0.5073(4) 0.6815(4) 0.042(2) Uani 1 1 d .
H24 H 1.1290 0.4805 0.6646 0.056 Uiso 1 1 calc R
C25 C 1.0194(5) 0.5187(3) 0.6628(3) 0.0308(17) Uani 1 1 d .
C26 C 1.0013(7) 0.4492(4) 0.5883(3) 0.049(2) Uani 1 1 d .
H26a H 0.9584 0.4224 0.5854 0.073 Uiso 1 1 calc R
H26b H 1.0488 0.4337 0.6063 0.073 Uiso 1 1 calc R
H26c H 1.0160 0.4614 0.5519 0.073 Uiso 1 1 calc R
N2 N 0.9713(4) 0.4954(3) 0.6211(3) 0.0304(15) Uani 1 1 d .
O2 O 0.7026(3) 0.5446(2) 0.5451(2) 0.0331(13) Uani 1 1 d .
H2a H 0.6626 0.5628 0.5545 0.050 Uiso 1 1 calc R
C27 C 0.5566(4) 0.7028(3) 0.6211(3) 0.0230(15) Uani 1 1 d U
C28 C 0.6304(5) 0.7168(3) 0.5930(3) 0.0250(16) Uani 1 1 d .
C29 C 0.6948(5) 0.6815(3) 0.5935(3) 0.0286(16) Uani 1 1 d .
C30 C 0.6914(5) 0.6307(3) 0.6227(3) 0.0271(16) Uani 1 1 d .
C31 C 0.6208(5) 0.6179(3) 0.6488(3) 0.0272(16) Uani 1 1 d .
H31 H 0.6178 0.5851 0.6675 0.036 Uiso 1 1 calc R
C32 C 0.5521(5) 0.6517(3) 0.6489(3) 0.0277(17) Uani 1 1 d .
C33 C 0.4701(5) 0.6468(3) 0.6682(3) 0.0298(17) Uani 1 1 d U
C34 C 0.4251(5) 0.6057(3) 0.6929(3) 0.0323(17) Uani 1 1 d .
H34 H 0.4522 0.5743 0.7039 0.043 Uiso 1 1 calc R
C35 C 0.3439(6) 0.6100(3) 0.7011(4) 0.039(2) Uani 1 1 d .
H35 H 0.3150 0.5819 0.7177 0.052 Uiso 1 1 calc R
C36 C 0.3028(5) 0.6566(3) 0.6848(3) 0.0376(19) Uani 1 1 d U
H36 H 0.2463 0.6596 0.6908 0.050 Uiso 1 1 calc R
C37 C 0.3446(6) 0.6991(3) 0.6596(3) 0.044(2) Uani 1 1 d .
H37 H 0.3161 0.7301 0.6488 0.058 Uiso 1 1 calc R
C38 C 0.4284(4) 0.6951(3) 0.6508(3) 0.0265(16) Uani 1 1 d .
C39 C 0.4558(7) 0.7816(3) 0.6035(4) 0.047(2) Uani 1 1 d .
H39a H 0.4335 0.7778 0.5667 0.070 Uiso 1 1 calc R
H39b H 0.5027 0.8054 0.6027 0.070 Uiso 1 1 calc R
H39c H 0.4143 0.7965 0.6273 0.070 Uiso 1 1 calc R
N3 N 0.4819(4) 0.7274(3) 0.6249(2) 0.0294(15) Uani 1 1 d .
O3 O 0.7644(4) 0.6946(2) 0.5666(2) 0.0387(14) Uani 1 1 d .
H3 H 0.7983 0.6702 0.5702 0.058 Uiso 1 1 calc R
C40 C 0.6329(5) 0.8635(3) 0.4984(3) 0.0307(18) Uani 1 1 d .
C41 C 0.5941(5) 0.8179(4) 0.4760(3) 0.037(2) Uani 1 1 d .
H41 H 0.5672 0.8193 0.4418 0.049 Uiso 1 1 calc R
C42 C 0.5971(5) 0.7699(3) 0.5068(3) 0.0353(19) Uani 1 1 d .
C43 C 0.6364(4) 0.7682(3) 0.5593(3) 0.0233(15) Uani 1 1 d U
C44 C 0.6738(5) 0.8148(3) 0.5800(3) 0.0300(17) Uani 1 1 d .
H44 H 0.6979 0.8142 0.6151 0.040 Uiso 1 1 calc R
C45 C 0.6756(4) 0.8620(3) 0.5491(3) 0.0267(16) Uani 1 1 d .
C46 C 0.7098(5) 0.9155(3) 0.5583(3) 0.0318(17) Uani 1 1 d .
C47 C 0.7582(5) 0.9382(4) 0.5994(4) 0.041(2) Uani 1 1 d .
H47 H 0.7769 0.9176 0.6292 0.055 Uiso 1 1 calc R
C48 C 0.7782(7) 0.9921(4) 0.5953(4) 0.056(3) Uani 1 1 d .
H48 H 0.8103 1.0077 0.6232 0.074 Uiso 1 1 calc R
C49 C 0.7528(5) 1.0236(4) 0.5520(5) 0.045(2) Uani 1 1 d .
H49 H 0.7671 1.0601 0.5516 0.060 Uiso 1 1 calc R
C50 C 0.7067(5) 1.0028(4) 0.5090(4) 0.043(2) Uani 1 1 d .
H50 H 0.6918 1.0242 0.4788 0.057 Uiso 1 1 calc R
C51 C 0.6818(4) 0.9466(3) 0.5119(4) 0.0314(18) Uani 1 1 d .
C52 C 0.6021(6) 0.9328(4) 0.4222(4) 0.050(2) Uani 1 1 d .
H52a H 0.5600 0.9592 0.4293 0.076 Uiso 1 1 calc R
H52b H 0.5783 0.9025 0.4030 0.076 Uiso 1 1 calc R
H52c H 0.6444 0.9487 0.3997 0.076 Uiso 1 1 calc R
N4 N 0.6385(4) 0.9145(3) 0.4750(3) 0.0337(15) Uani 1 1 d .
O4 O 0.5586(4) 0.7261(2) 0.4832(2) 0.0434(15) Uani 1 1 d .
H4 H 0.5772 0.6982 0.4969 0.065 Uiso 1 1 calc R
C53 C 0.5014(5) 0.5965(3) 0.5328(3) 0.0243(16) Uani 1 1 d .
C54 C 0.4243(5) 0.6296(3) 0.5244(4) 0.0337(18) Uani 1 1 d .
H54a H 0.4389 0.6647 0.5105 0.050 Uiso 1 1 calc R
H54b H 0.3963 0.6335 0.5591 0.050 Uiso 1 1 calc R
H54c H 0.3885 0.6118 0.4982 0.050 Uiso 1 1 calc R
C55 C 0.4906(5) 0.5429(3) 0.5604(3) 0.0339(19) Uani 1 1 d .
H55a H 0.5435 0.5257 0.5646 0.051 Uiso 1 1 calc R
H55b H 0.4549 0.5206 0.5382 0.051 Uiso 1 1 calc R
H55c H 0.4665 0.5481 0.5963 0.051 Uiso 1 1 calc R
O5 O 0.5682(4) 0.6122(2) 0.5176(2) 0.0363(13) Uani 1 1 d .
C56 C 0.9630(6) 0.6367(4) 0.5372(4) 0.045(2) Uani 1 1 d .
C57 C 0.9807(8) 0.6918(5) 0.5576(6) 0.074(3) Uani 1 1 d .
H57a H 1.0111 0.7114 0.5302 0.111 Uiso 1 1 calc R
H57b H 1.0128 0.6897 0.5912 0.111 Uiso 1 1 calc R
H57c H 0.9296 0.7102 0.5648 0.111 Uiso 1 1 calc R
C58 C 1.0427(6) 0.6029(4) 0.5308(4) 0.056(3) Uani 1 1 d .
H58a H 1.0291 0.5684 0.5149 0.084 Uiso 1 1 calc R
H58b H 1.0680 0.5976 0.5665 0.084 Uiso 1 1 calc R
H58c H 1.0804 0.6216 0.5070 0.084 Uiso 1 1 calc R
O6 O 0.8961(4) 0.6225(3) 0.5242(3) 0.0436(15) Uani 1 1 d .
C1' C 0.8368(5) 1.1143(3) 0.9370(3) 0.0338(18) Uani 1 1 d .
C2' C 0.8733(5) 1.0660(3) 0.9532(3) 0.0339(18) Uani 1 1 d .
H2' H 0.9030 1.0629 0.9862 0.045 Uiso 1 1 calc R
C3' C 0.8633(5) 1.0226(3) 0.9174(3) 0.0296(17) Uani 1 1 d .
C4' C 0.8239(4) 1.0285(3) 0.8652(3) 0.0289(17) Uani 1 1 d .
C5' C 0.7906(5) 1.0771(3) 0.8502(3) 0.0317(18) Uani 1 1 d .
H5' H 0.7636 1.0805 0.8162 0.042 Uiso 1 1 calc R
C6' C 0.7963(5) 1.1212(3) 0.8847(3) 0.0280(16) Uani 1 1 d .
C7' C 0.7676(4) 1.1767(3) 0.8813(3) 0.0266(16) Uani 1 1 d U
C8' C 0.7219(5) 1.2066(3) 0.8455(4) 0.0345(18) Uani 1 1 d .
H8' H 0.7025 1.1899 0.8133 0.046 Uiso 1 1 calc R
C9' C 0.7025(6) 1.2597(4) 0.8536(4) 0.050(2) Uani 1 1 d .
H9' H 0.6713 1.2791 0.8278 0.066 Uiso 1 1 calc R
C10' C 0.7319(6) 1.2836(4) 0.9027(4) 0.044(2) Uani 1 1 d .
H10' H 0.7188 1.3196 0.9096 0.059 Uiso 1 1 calc R
C11' C 0.7801(6) 1.2557(4) 0.9418(4) 0.043(2) Uani 1 1 d .
H11' H 0.8003 1.2730 0.9733 0.058 Uiso 1 1 calc R
C12' C 0.7968(5) 1.2020(3) 0.9324(3) 0.0311(17) Uani 1 1 d .
C13' C 0.8781(6) 1.1745(4) 1.0173(3) 0.049(2) Uani 1 1 d U
H13a' H 0.9276 1.1951 1.0114 0.073 Uiso 1 1 calc R
H13b' H 0.8922 1.1405 1.0342 0.073 Uiso 1 1 calc R
H13c' H 0.8420 1.1943 1.0414 0.073 Uiso 1 1 calc R
N1' N 0.8368(4) 1.1649(3) 0.9646(3) 0.0353(16) Uani 1 1 d .
O1' O 0.8983(4) 0.9749(2) 0.9337(2) 0.0391(14) Uani 1 1 d .
H1' H 0.8828 0.9505 0.9130 0.059 Uiso 1 1 calc R
C14' C 0.8867(4) 0.9730(3) 0.7877(3) 0.0254(16) Uani 1 1 d .
C15' C 0.8235(4) 0.9819(3) 0.8239(3) 0.0249(16) Uani 1 1 d .
C16' C 0.7549(5) 0.9464(3) 0.8235(3) 0.0291(17) Uani 1 1 d .
C17' C 0.7491(5) 0.9044(3) 0.7824(3) 0.0274(16) Uani 1 1 d .
C18' C 0.8091(5) 0.9000(3) 0.7442(3) 0.0317(18) Uani 1 1 d .
H18' H 0.8022 0.8750 0.7158 0.042 Uiso 1 1 calc R
C19' C 0.8799(5) 0.9308(3) 0.7454(3) 0.0275(16) Uani 1 1 d .
C20' C 0.9541(6) 0.9339(3) 0.7144(4) 0.041(2) Uani 1 1 d .
C21' C 0.9856(6) 0.9068(4) 0.6685(4) 0.049(2) Uani 1 1 d .
H21' H 0.9538 0.8800 0.6517 0.065 Uiso 1 1 calc R
C22' C 1.0590(6) 0.9180(4) 0.6480(4) 0.050(2) Uani 1 1 d .
H22' H 1.0766 0.8996 0.6166 0.067 Uiso 1 1 calc R
C23' C 1.1112(6) 0.9567(4) 0.6724(5) 0.056(3) Uani 1 1 d .
H23' H 1.1632 0.9633 0.6576 0.074 Uiso 1 1 calc R
C24' C 1.0850(6) 0.9854(4) 0.7189(4) 0.047(2) Uani 1 1 d .
H24' H 1.1190 1.0108 0.7361 0.063 Uiso 1 1 calc R
C25' C 1.0061(6) 0.9745(3) 0.7387(4) 0.043(2) Uani 1 1 d .
C26' C 0.9975(5) 1.0415(4) 0.8157(4) 0.043(2) Uani 1 1 d .
H26a' H 0.9563 1.0689 0.8212 0.065 Uiso 1 1 calc R
H26b' H 1.0444 1.0570 0.7974 0.065 Uiso 1 1 calc R
H26c' H 1.0146 1.0272 0.8510 0.065 Uiso 1 1 calc R
N2' N 0.9631(4) 0.9981(3) 0.7818(3) 0.0334(15) Uani 1 1 d .
O2' O 0.6975(4) 0.9535(2) 0.8622(2) 0.0328(12) Uani 1 1 d .
H2A' H 0.6673 0.9269 0.8632 0.049 Uiso 1 1 calc R
C27' C 0.5419(5) 0.7973(3) 0.7839(3) 0.0296(17) Uani 1 1 d .
C28' C 0.6133(5) 0.7821(3) 0.8113(3) 0.0269(17) Uani 1 1 d .
C29' C 0.6806(5) 0.8183(3) 0.8096(3) 0.0315(18) Uani 1 1 d .
C30' C 0.6755(5) 0.8688(3) 0.7817(3) 0.0260(16) Uani 1 1 d .
C31' C 0.6027(5) 0.8814(3) 0.7543(3) 0.0312(18) Uani 1 1 d .
H31' H 0.5997 0.9133 0.7338 0.041 Uiso 1 1 calc R
C32' C 0.5347(5) 0.8485(3) 0.7563(3) 0.0282(17) Uani 1 1 d .
C33' C 0.4522(5) 0.8546(3) 0.7378(3) 0.0288(17) Uani 1 1 d .
C34' C 0.4040(6) 0.8965(3) 0.7128(3) 0.038(2) Uani 1 1 d .
H34' H 0.4297 0.9284 0.7020 0.050 Uiso 1 1 calc R
C35' C 0.3221(6) 0.8907(4) 0.7047(3) 0.044(2) Uani 1 1 d .
H35' H 0.2925 0.9185 0.6877 0.059 Uiso 1 1 calc R
C36' C 0.2799(5) 0.8429(3) 0.7215(3) 0.0359(18) Uani 1 1 d .
H36' H 0.2229 0.8397 0.7171 0.048 Uiso 1 1 calc R
C37' C 0.3271(5) 0.8010(3) 0.7450(3) 0.0309(17) Uani 1 1 d .
H37' H 0.3016 0.7687 0.7548 0.041 Uiso 1 1 calc R
C38' C 0.4085(5) 0.8071(3) 0.7534(3) 0.0315(18) Uani 1 1 d .
C39' C 0.4419(6) 0.7200(3) 0.8033(3) 0.0329(18) Uani 1 1 d .
H39a' H 0.4868 0.6950 0.7991 0.049 Uiso 1 1 calc R
H39b' H 0.3938 0.7063 0.7844 0.049 Uiso 1 1 calc R
H39c' H 0.4300 0.7242 0.8420 0.049 Uiso 1 1 calc R
N3' N 0.4648(4) 0.7722(3) 0.7799(3) 0.0350(16) Uani 1 1 d .
O3' O 0.7512(4) 0.8044(2) 0.8384(2) 0.0389(14) Uani 1 1 d .
H3' H 0.7839 0.8297 0.8379 0.058 Uiso 1 1 calc R
C40' C 0.6268(5) 0.6346(3) 0.9035(4) 0.0352(19) Uani 1 1 d .
C41' C 0.5916(5) 0.6794(3) 0.9263(3) 0.0292(17) Uani 1 1 d U
H41' H 0.5685 0.6778 0.9615 0.039 Uiso 1 1 calc R
C42' C 0.5905(4) 0.7270(3) 0.8969(3) 0.0268(17) Uani 1 1 d .
C43' C 0.6217(4) 0.7305(3) 0.8437(3) 0.0239(15) Uani 1 1 d .
C44' C 0.6599(4) 0.6865(3) 0.8213(3) 0.0268(16) Uani 1 1 d .
H44' H 0.6838 0.6891 0.7864 0.036 Uiso 1 1 calc R
C45' C 0.6636(4) 0.6375(3) 0.8499(3) 0.0240(15) Uani 1 1 d U
C46' C 0.7012(5) 0.5854(3) 0.8395(4) 0.037(2) Uani 1 1 d .
C47' C 0.7462(6) 0.5631(4) 0.7971(4) 0.054(3) Uani 1 1 d .
H47' H 0.7595 0.5843 0.7666 0.071 Uiso 1 1 calc R
C48' C 0.7725(7) 0.5091(5) 0.7988(6) 0.068(3) Uani 1 1 d .
H48' H 0.8041 0.4940 0.7708 0.091 Uiso 1 1 calc R
C49' C 0.7475(7) 0.4781(4) 0.8470(6) 0.072(4) Uani 1 1 d .
H49' H 0.7622 0.4418 0.8489 0.096 Uiso 1 1 calc R
C50' C 0.7048(5) 0.4992(4) 0.8883(5) 0.053(3) Uani 1 1 d .
H50' H 0.6895 0.4779 0.9183 0.071 Uiso 1 1 calc R
C51' C 0.6833(5) 0.5531(3) 0.8861(4) 0.038(2) Uani 1 1 d .
C52' C 0.6056(5) 0.5625(4) 0.9744(4) 0.045(2) Uani 1 1 d U
H52a' H 0.5509 0.5489 0.9674 0.068 Uiso 1 1 calc R
H52b' H 0.6030 0.5914 1.0010 0.068 Uiso 1 1 calc R
H52c' H 0.6396 0.5339 0.9889 0.068 Uiso 1 1 calc R
N4' N 0.6404(4) 0.5824(3) 0.9235(3) 0.0371(16) Uani 1 1 d U
O4' O 0.5541(3) 0.7705(2) 0.9211(2) 0.0345(13) Uani 1 1 d .
H4' H 0.5646 0.7978 0.9033 0.052 Uiso 1 1 calc R
C53' C 0.4926(5) 0.9017(4) 0.8745(3) 0.0342(19) Uani 1 1 d .
C54' C 0.4187(5) 0.8707(3) 0.8825(4) 0.0345(19) Uani 1 1 d .
H54a' H 0.4329 0.8355 0.8965 0.052 Uiso 1 1 calc R
H54b' H 0.3898 0.8671 0.8478 0.052 Uiso 1 1 calc R
H54c' H 0.3839 0.8889 0.9087 0.052 Uiso 1 1 calc R
C55' C 0.4830(6) 0.9575(3) 0.8476(3) 0.0363(19) Uani 1 1 d .
H55a' H 0.5359 0.9749 0.8461 0.054 Uiso 1 1 calc R
H55b' H 0.4458 0.9791 0.8692 0.054 Uiso 1 1 calc R
H55c' H 0.4612 0.9534 0.8107 0.054 Uiso 1 1 calc R
O5' O 0.5626(3) 0.8857(2) 0.8892(2) 0.0332(13) Uani 1 1 d .
C56' C 0.9593(5) 0.8591(4) 0.8641(4) 0.038(2) Uani 1 1 d .
C57' C 0.9747(9) 0.8049(5) 0.8340(8) 0.105(6) Uani 1 1 d .
H57a' H 0.9955 0.7787 0.8600 0.157 Uiso 1 1 calc R
H57b' H 1.0144 0.8102 0.8052 0.157 Uiso 1 1 calc R
H57c' H 0.9237 0.7920 0.8181 0.157 Uiso 1 1 calc R
C58' C 1.0350(6) 0.8917(4) 0.8741(4) 0.051(3) Uani 1 1 d .
H58a' H 1.0199 0.9264 0.8887 0.077 Uiso 1 1 calc R
H58b' H 1.0638 0.8965 0.8398 0.077 Uiso 1 1 calc R
H58c' H 1.0702 0.8733 0.9002 0.077 Uiso 1 1 calc R
O6' O 0.8920(3) 0.8724(2) 0.8779(2) 0.0352(13) Uani 1 1 d .
C59 C 0.7966(5) 0.7480(5) 0.7078(6) 0.095(4) Uani 1 1 d GU
H59a H 0.7513 0.7712 0.6977 0.143 Uiso 1 1 calc R
H59b H 0.7989 0.7443 0.7474 0.143 Uiso 1 1 calc R
H59c H 0.7888 0.7130 0.6912 0.143 Uiso 1 1 calc R
C60 C 0.8776(5) 0.7727(3) 0.6873(4) 0.096(4) Uani 1 1 d GU
H60a H 0.8851 0.8079 0.7043 0.128 Uiso 1 1 calc R
H60b H 0.8735 0.7780 0.6475 0.128 Uiso 1 1 calc R
C61 C 0.9535(5) 0.7376(3) 0.7001(3) 0.083(3) Uani 1 1 d GU
H61a H 0.9574 0.7322 0.7399 0.111 Uiso 1 1 calc R
H61b H 0.9459 0.7024 0.6831 0.111 Uiso 1 1 calc R
C62 C 1.0351(5) 0.7618(4) 0.6797(4) 0.092(3) Uani 1 1 d GU
H62a H 1.0314 0.7672 0.6400 0.123 Uiso 1 1 calc R
H62b H 1.0429 0.7970 0.6968 0.123 Uiso 1 1 calc R
C63 C 1.1104(5) 0.7264(5) 0.6928(5) 0.144(8) Uani 1 1 d GU
H63a H 1.1594 0.7436 0.6792 0.216 Uiso 1 1 calc R
H63b H 1.1038 0.6918 0.6754 0.216 Uiso 1 1 calc R
H63c H 1.1153 0.7216 0.7322 0.216 Uiso 1 1 calc R

loop_
_atom_site_aniso_label
_atom_site_aniso_U_11
_atom_site_aniso_U_22
_atom_site_aniso_U_33
_atom_site_aniso_U_23
_atom_site_aniso_U_13
_atom_site_aniso_U_12
C1 0.020(3) 0.038(4) 0.025(4) -0.001(3) -0.009(3) 0.011(3)
C2 0.023(4) 0.049(5) 0.022(4) -0.008(3) 0.000(3) 0.011(3)
C3 0.053(5) 0.034(4) 0.024(4) 0.003(3) -0.009(4) 0.001(4)
C4 0.020(3) 0.033(4) 0.021(4) -0.002(3) -0.006(3) 0.009(3)
C5 0.015(3) 0.040(4) 0.024(4) 0.005(3) 0.008(3) 0.000(3)
C6 0.027(4) 0.035(4) 0.030(4) 0.000(3) -0.013(3) 0.001(3)
C7 0.058(5) 0.025(4) 0.030(4) -0.005(3) -0.018(4) 0.007(4)
C8 0.062(6) 0.041(5) 0.039(5) -0.002(4) -0.005(4) 0.006(4)
C9 0.073(7) 0.032(5) 0.047(5) -0.001(4) -0.017(5) -0.008(5)
C10 0.070(7) 0.038(5) 0.057(6) 0.004(5) -0.028(5) -0.001(5)
C11 0.074(7) 0.033(5) 0.041(5) -0.016(4) -0.018(5) -0.003(5)
C12 0.041(5) 0.041(5) 0.032(4) -0.002(4) -0.006(4) 0.004(4)
C13 0.008(3) 0.052(5) 0.050(5) -0.017(4) 0.006(3) 0.001(3)
N1 0.043(4) 0.039(4) 0.029(4) -0.003(3) -0.001(3) 0.011(3)
O1 0.078(5) 0.046(4) 0.021(3) 0.002(3) 0.006(3) -0.007(3)
C14 0.043(4) 0.029(4) 0.020(4) 0.014(3) -0.009(3) -0.006(3)
C15 0.046(5) 0.017(4) 0.026(4) 0.004(3) -0.001(3) -0.004(3)
C16 0.036(4) 0.029(4) 0.019(3) 0.014(3) -0.007(3) 0.003(3)
C17 0.030(4) 0.024(4) 0.019(3) 0.012(3) 0.007(3) 0.002(3)
C18 0.037(4) 0.023(4) 0.027(4) 0.008(3) -0.011(3) -0.005(3)
C19 0.029(4) 0.029(4) 0.031(4) 0.016(3) 0.001(3) 0.004(3)
C20 0.049(5) 0.030(4) 0.035(4) 0.020(4) -0.017(4) -0.014(4)
C21 0.088(7) 0.025(4) 0.042(5) 0.007(4) -0.036(5) -0.024(4)
C22 0.072(6) 0.031(5) 0.056(6) 0.011(4) -0.030(5) -0.005(4)
C23 0.077(7) 0.030(5) 0.051(5) 0.015(4) -0.026(5) -0.018(4)
C24 0.048(5) 0.027(4) 0.052(5) 0.020(4) -0.014(4) -0.004(4)
C25 0.031(4) 0.025(4) 0.036(4) 0.016(3) 0.000(3) -0.009(3)
C26 0.078(7) 0.045(5) 0.023(4) -0.003(4) -0.012(4) 0.012(5)
N2 0.032(3) 0.028(3) 0.031(3) 0.007(3) -0.015(3) 0.002(3)
O2 0.034(3) 0.036(3) 0.029(3) -0.008(2) -0.007(2) 0.009(2)
C27 0.026(3) 0.024(3) 0.020(3) -0.008(2) -0.001(2) 0.008(2)
C28 0.041(4) 0.017(3) 0.017(3) -0.002(3) 0.000(3) -0.002(3)
C29 0.039(4) 0.026(4) 0.021(4) 0.008(3) 0.001(3) 0.004(3)
C30 0.030(4) 0.031(4) 0.020(3) 0.009(3) -0.007(3) 0.007(3)
C31 0.048(5) 0.014(3) 0.019(4) -0.003(3) -0.004(3) 0.010(3)
C32 0.044(4) 0.023(4) 0.016(3) 0.003(3) -0.006(3) 0.006(3)
C33 0.044(3) 0.024(3) 0.022(3) -0.006(2) 0.001(2) 0.003(3)
C34 0.039(4) 0.023(4) 0.035(4) -0.006(3) 0.004(3) -0.001(3)
C35 0.056(6) 0.024(4) 0.037(5) 0.004(3) 0.010(4) -0.020(4)
C36 0.035(3) 0.043(3) 0.035(3) -0.004(3) 0.016(3) -0.006(3)
C37 0.082(7) 0.027(4) 0.023(4) -0.002(3) 0.000(4) -0.005(4)
C38 0.025(4) 0.031(4) 0.024(4) -0.011(3) 0.003(3) -0.002(3)
C39 0.084(7) 0.026(4) 0.030(4) 0.003(3) -0.003(4) 0.002(4)
N3 0.046(4) 0.027(3) 0.015(3) 0.003(2) 0.003(3) -0.006(3)
O3 0.045(3) 0.034(3) 0.037(3) 0.019(3) 0.011(3) -0.002(3)
C40 0.031(4) 0.032(4) 0.030(4) 0.011(3) 0.009(3) 0.009(3)
C41 0.041(4) 0.043(5) 0.027(4) 0.019(3) -0.003(3) 0.006(4)
C42 0.057(5) 0.023(4) 0.026(4) 0.005(3) -0.001(4) -0.008(4)
C43 0.016(3) 0.026(3) 0.027(3) 0.005(2) 0.001(2) 0.008(2)
C44 0.029(4) 0.033(4) 0.027(4) 0.000(3) -0.005(3) -0.006(3)
C45 0.022(4) 0.030(4) 0.028(4) 0.007(3) 0.001(3) 0.005(3)
C46 0.039(4) 0.024(4) 0.032(4) -0.001(3) 0.013(3) 0.005(3)
C47 0.044(5) 0.036(5) 0.044(5) -0.002(4) -0.013(4) -0.009(4)
C48 0.087(7) 0.037(5) 0.043(5) -0.012(4) -0.003(5) -0.012(5)
C49 0.030(4) 0.033(5) 0.072(6) 0.008(4) 0.009(4) -0.009(3)
C50 0.033(4) 0.041(5) 0.053(5) 0.020(4) 0.009(4) 0.008(4)
C51 0.015(3) 0.037(5) 0.043(4) 0.010(4) 0.004(3) 0.001(3)
C52 0.060(6) 0.052(6) 0.039(5) 0.030(4) 0.002(4) 0.012(5)
N4 0.037(4) 0.029(3) 0.036(3) 0.013(3) -0.001(3) 0.014(3)
O4 0.070(4) 0.031(3) 0.030(3) 0.009(3) -0.003(3) -0.012(3)
C53 0.034(4) 0.017(3) 0.022(4) -0.004(3) -0.008(3) 0.000(3)
C54 0.030(4) 0.036(5) 0.035(4) -0.006(4) -0.001(3) -0.009(3)
C55 0.036(4) 0.038(5) 0.027(4) -0.012(3) -0.015(3) -0.011(4)
O5 0.044(3) 0.032(3) 0.033(3) -0.001(2) -0.007(3) -0.005(3)
C56 0.048(6) 0.051(6) 0.034(5) 0.018(4) -0.006(4) -0.014(4)
C57 0.084(8) 0.053(7) 0.084(8) -0.024(6) -0.011(7) -0.006(6)
C58 0.056(6) 0.059(7) 0.052(6) 0.017(5) 0.007(5) 0.007(5)
O6 0.053(4) 0.044(4) 0.034(3) 0.009(3) -0.008(3) -0.001(3)
C1' 0.046(5) 0.032(4) 0.023(4) 0.001(3) -0.002(3) -0.005(4)
C2' 0.042(5) 0.039(5) 0.020(4) 0.008(3) -0.008(3) -0.006(4)
C3' 0.032(4) 0.033(4) 0.024(4) 0.009(3) -0.004(3) -0.006(3)
C4' 0.029(4) 0.032(4) 0.025(4) 0.002(3) -0.006(3) -0.006(3)
C5' 0.052(5) 0.028(4) 0.015(3) 0.000(3) -0.006(3) -0.017(4)
C6' 0.043(4) 0.021(4) 0.020(4) -0.002(3) -0.001(3) -0.007(3)
C7' 0.017(3) 0.033(3) 0.030(3) 0.000(3) -0.007(2) 0.000(2)
C8' 0.036(4) 0.036(5) 0.032(4) 0.002(3) 0.015(3) 0.006(3)
C9' 0.055(6) 0.053(6) 0.040(5) 0.003(4) 0.002(4) 0.028(5)
C10' 0.046(5) 0.033(5) 0.055(6) -0.007(4) 0.013(4) 0.005(4)
C11' 0.047(5) 0.040(5) 0.044(5) -0.014(4) 0.014(4) -0.018(4)
C12' 0.033(4) 0.031(4) 0.030(4) -0.005(3) 0.010(3) -0.006(3)
C13' 0.060(5) 0.060(5) 0.026(4) -0.015(4) -0.002(3) -0.018(4)
N1' 0.035(4) 0.044(4) 0.026(3) -0.015(3) 0.002(3) -0.005(3)
O1' 0.044(3) 0.040(3) 0.033(3) 0.006(3) -0.005(3) 0.005(3)
C14' 0.033(4) 0.019(4) 0.024(4) 0.011(3) -0.013(3) -0.011(3)
C15' 0.023(4) 0.034(4) 0.018(3) 0.011(3) -0.003(3) 0.007(3)
C16' 0.045(5) 0.023(4) 0.018(3) -0.004(3) -0.012(3) -0.001(3)
C17' 0.040(4) 0.026(4) 0.016(3) 0.001(3) -0.003(3) 0.004(3)
C18' 0.051(5) 0.025(4) 0.019(3) -0.001(3) -0.013(3) -0.012(3)
C19' 0.033(4) 0.031(4) 0.019(3) 0.008(3) 0.002(3) 0.002(3)
C20' 0.071(6) 0.019(4) 0.034(4) 0.010(3) -0.001(4) 0.007(4)
C21' 0.057(6) 0.046(5) 0.043(5) 0.016(4) 0.009(4) -0.004(4)
C22' 0.068(6) 0.036(5) 0.046(5) 0.007(4) 0.011(5) 0.004(4)
C23' 0.053(6) 0.052(6) 0.063(6) 0.027(5) 0.006(5) 0.015(5)
C24' 0.049(5) 0.043(5) 0.049(5) 0.019(4) 0.012(4) 0.009(4)
C25' 0.062(6) 0.033(5) 0.034(4) 0.022(4) 0.004(4) 0.012(4)
C26' 0.033(4) 0.056(6) 0.042(5) 0.011(4) -0.024(4) -0.017(4)
N2' 0.041(4) 0.032(4) 0.027(3) 0.013(3) -0.006(3) 0.001(3)
O2' 0.041(3) 0.029(3) 0.029(3) -0.002(2) 0.007(2) -0.009(2)
C27' 0.048(5) 0.028(4) 0.012(3) 0.000(3) 0.001(3) -0.001(3)
C28' 0.039(4) 0.024(4) 0.018(3) -0.003(3) -0.001(3) -0.015(3)
C29' 0.043(4) 0.035(4) 0.016(3) -0.003(3) -0.012(3) 0.009(4)
C30' 0.041(4) 0.021(4) 0.016(3) -0.002(3) -0.005(3) -0.008(3)
C31' 0.058(5) 0.021(4) 0.014(3) 0.003(3) -0.007(3) 0.002(3)
C32' 0.052(5) 0.017(4) 0.015(3) -0.006(3) -0.008(3) -0.008(3)
C33' 0.050(5) 0.024(4) 0.013(3) -0.004(3) -0.004(3) -0.008(3)
C34' 0.071(6) 0.027(4) 0.015(3) 0.001(3) -0.014(4) 0.007(4)
C35' 0.064(6) 0.046(5) 0.023(4) -0.012(3) -0.023(4) 0.013(4)
C36' 0.042(5) 0.036(4) 0.030(4) -0.017(3) -0.002(3) -0.007(3)
C37' 0.042(4) 0.021(4) 0.029(4) -0.011(3) -0.015(3) 0.006(3)
C38' 0.055(5) 0.018(4) 0.022(4) -0.004(3) -0.018(3) 0.003(3)
C39' 0.048(5) 0.024(4) 0.026(4) 0.001(3) 0.001(3) -0.012(3)
N3' 0.061(4) 0.020(3) 0.024(3) -0.004(3) -0.002(3) -0.019(3)
O3' 0.055(4) 0.024(3) 0.037(3) 0.005(2) -0.004(3) -0.015(2)
C40' 0.038(4) 0.033(4) 0.034(4) 0.012(4) -0.003(3) 0.002(3)
C41' 0.025(3) 0.038(3) 0.025(3) 0.006(3) 0.005(2) 0.001(3)
C42' 0.010(3) 0.045(5) 0.025(4) 0.001(3) -0.006(3) -0.008(3)
C43' 0.029(4) 0.022(4) 0.021(3) 0.004(3) 0.004(3) -0.003(3)
C44' 0.028(4) 0.026(4) 0.026(4) 0.010(3) 0.007(3) -0.010(3)
C45' 0.014(2) 0.026(3) 0.032(3) 0.002(2) -0.007(2) -0.001(2)
C46' 0.037(4) 0.026(4) 0.048(5) 0.005(4) -0.009(4) -0.007(3)
C47' 0.077(7) 0.028(5) 0.056(6) -0.013(4) -0.016(5) -0.008(4)
C48' 0.065(7) 0.057(7) 0.082(8) -0.029(6) 0.000(6) -0.007(6)
C49' 0.072(7) 0.031(6) 0.113(10) -0.026(6) -0.042(7) 0.011(5)
C50' 0.043(5) 0.026(5) 0.091(8) 0.003(5) -0.042(5) 0.000(4)
C51' 0.023(4) 0.024(4) 0.068(6) 0.002(4) -0.023(4) 0.001(3)
C52' 0.036(4) 0.050(5) 0.049(4) 0.026(4) -0.008(3) -0.027(4)
N4' 0.040(3) 0.032(3) 0.040(3) 0.013(2) -0.008(3) 0.004(2)
O4' 0.033(3) 0.040(3) 0.031(3) -0.001(3) 0.009(2) 0.008(3)
C53' 0.037(4) 0.045(5) 0.020(4) -0.019(3) -0.004(3) -0.003(4)
C54' 0.038(4) 0.033(5) 0.033(4) -0.010(4) -0.001(3) -0.012(3)
C55' 0.055(5) 0.020(4) 0.034(4) -0.005(3) 0.002(4) -0.010(4)
O5' 0.042(3) 0.036(3) 0.022(3) -0.007(2) -0.004(2) -0.011(3)
C56' 0.034(5) 0.039(5) 0.040(5) 0.024(4) -0.002(3) -0.008(4)
C57' 0.095(10) 0.046(7) 0.174(16) -0.035(8) 0.046(10) -0.009(7)
C58' 0.049(5) 0.071(7) 0.035(5) 0.012(5) 0.013(4) 0.012(5)
O6' 0.025(3) 0.044(3) 0.036(3) 0.014(3) -0.011(2) 0.001(2)
C59 0.119(7) 0.052(5) 0.116(9) -0.023(6) 0.043(9) 0.005(8)
C60 0.106(7) 0.075(8) 0.108(10) -0.018(7) 0.027(8) 0.002(6)
C61 0.115(6) 0.080(9) 0.055(5) 0.019(6) 0.007(7) 0.006(6)
C62 0.126(8) 0.075(8) 0.076(8) 0.014(6) 0.014(7) -0.002(7)
C63 0.125(9) 0.21(2) 0.091(11) 0.039(13) -0.030(10) 0.026(11)

loop_
_atom_type_symbol
_atom_type_description
_atom_type_scat_dispersion_real
_atom_type_scat_dispersion_imag
_atom_type_scat_source
C C 0.0033 0.0016 'International Tables Vol C Tables 4.2.6.8 and 6.1.1.4'
H H 0.0000 0.0000 'International Tables Vol C Tables 4.2.6.8 and 6.1.1.4'
N N 0.0061 0.0033 'International Tables Vol C Tables 4.2.6.8 and 6.1.1.4'
O O 0.0106 0.0060 'International Tables Vol C Tables 4.2.6.8 and 6.1.1.4'

loop_
_geom_angle_atom_site_label_1
_geom_angle_atom_site_label_2
_geom_angle_atom_site_label_3
_geom_angle
N1 C1 C2 130.0(7)
N1 C1 C6 108.4(7)
C2 C1 C6 121.5(7)
C1 C2 C3 119.3(7)
O1 C3 C2 117.3(8)
O1 C3 C4 120.4(7)
C2 C3 C4 122.3(8)
C5 C4 C3 117.8(7)
C5 C4 C15 120.9(7)
C3 C4 C15 121.2(7)
C4 C5 C6 120.5(7)
C1 C6 C7 108.0(7)
C1 C6 C5 118.3(7)
C7 C6 C5 133.7(8)
C12 C7 C8 120.6(8)
C12 C7 C6 106.5(8)
C8 C7 C6 132.9(8)
C7 C8 C9 115.8(9)
C10 C9 C8 122.0(10)
C11 C10 C9 121.5(10)
C10 C11 C12 118.2(9)
C7 C12 N1 108.3(8)
C7 C12 C11 121.9(9)
N1 C12 C11 129.8(9)
C1 N1 C12 108.8(7)
C1 N1 C13 125.6(7)
C12 N1 C13 125.6(7)
N2 C14 C19 111.3(7)
N2 C14 C15 131.1(8)
C19 C14 C15 117.6(7)
C16 C15 C14 118.2(7)
C16 C15 C4 120.2(7)
C14 C15 C4 121.6(7)
O2 C16 C15 116.5(7)
O2 C16 C17 122.4(7)
C15 C16 C17 121.1(7)
C18 C17 C16 119.7(7)
C18 C17 C30 122.7(7)
C16 C17 C30 117.6(6)
C19 C18 C17 120.2(8)
C18 C19 C14 123.1(7)
C18 C19 C20 131.1(8)
C14 C19 C20 105.7(7)
C21 C20 C25 119.3(8)
C21 C20 C19 135.7(9)
C25 C20 C19 105.0(7)
C22 C21 C20 117.9(10)
C23 C22 C21 120.8(9)
C22 C23 C24 123.1(10)
C25 C24 C23 119.0(10)
C24 C25 N2 131.6(8)
C24 C25 C20 119.8(8)
N2 C25 C20 108.6(7)
C14 N2 C25 109.4(7)
C14 N2 C26 129.0(7)
C25 N2 C26 121.6(7)
N3 C27 C28 132.4(7)
N3 C27 C32 108.4(6)
C28 C27 C32 119.0(6)
C29 C28 C27 119.1(7)
C29 C28 C43 119.5(7)
C27 C28 C43 121.3(6)
O3 C29 C28 119.0(7)
O3 C29 C30 118.8(7)
C28 C29 C30 122.1(7)
C31 C30 C29 118.0(7)
C31 C30 C17 122.4(6)
C29 C30 C17 119.6(6)
C30 C31 C32 122.6(7)
C31 C32 C33 134.4(7)
C31 C32 C27 119.1(7)
C33 C32 C27 106.3(6)
C34 C33 C32 134.5(7)
C34 C33 C38 119.3(7)
C32 C33 C38 105.8(7)
C35 C34 C33 121.8(8)
C34 C35 C36 119.6(7)
C35 C36 C37 121.3(8)
C38 C37 C36 119.7(8)
N3 C38 C37 132.1(8)
N3 C38 C33 109.3(7)
C37 C38 C33 118.4(7)
C38 N3 C27 110.1(6)
C38 N3 C39 121.0(7)
C27 N3 C39 128.9(7)
N4 C40 C41 127.3(7)
N4 C40 C45 110.3(7)
C41 C40 C45 122.3(7)
C40 C41 C42 117.6(7)
O4 C42 C41 115.7(7)
O4 C42 C43 123.2(7)
C41 C42 C43 121.1(7)
C44 C43 C42 119.1(7)
C44 C43 C28 122.2(6)
C42 C43 C28 118.5(7)
C45 C44 C43 121.1(7)
C44 C45 C40 118.6(7)
C44 C45 C46 134.2(7)
C40 C45 C46 107.1(7)
C47 C46 C51 121.3(8)
C47 C46 C45 134.0(8)
C51 C46 C45 104.7(7)
C48 C47 C46 118.4(9)
C49 C48 C47 122.6(10)
C48 C49 C50 121.6(9)
C49 C50 C51 118.1(8)
N4 C51 C46 110.7(7)
N4 C51 C50 131.3(8)
C46 C51 C50 117.9(8)
C51 N4 C40 107.1(6)
C51 N4 C52 125.5(7)
C40 N4 C52 127.3(8)
O5 C53 C55 122.0(7)
O5 C53 C54 121.7(7)
C55 C53 C54 116.3(7)
O6 C56 C57 122.7(10)
O6 C56 C58 125.2(10)
C57 C56 C58 112.0(9)
C2' C1' N1' 129.0(7)
C2' C1' C6' 122.9(7)
N1' C1' C6' 108.0(7)
C3' C2' C1' 116.3(7)
O1' C3' C2' 116.3(7)
O1' C3' C4' 121.9(7)
C2' C3' C4' 121.6(7)
C5' C4' C3' 120.0(7)
C5' C4' C15' 119.6(6)
C3' C4' C15' 120.3(7)
C4' C5' C6' 121.0(7)
C5' C6' C1' 118.0(7)
C5' C6' C7' 134.1(7)
C1' C6' C7' 107.9(6)
C8' C7' C6' 136.5(7)
C8' C7' C12' 118.6(8)
C6' C7' C12' 104.9(6)
C7' C8' C9' 124.0(9)
C8' C9' C10' 116.8(9)
C11' C10' C9' 122.9(8)
C12' C11' C10' 118.3(9)
N1' C12' C11' 130.5(8)
N1' C12' C7' 110.1(7)
C11' C12' C7' 119.4(8)
C12' N1' C1' 109.1(6)
C12' N1' C13' 127.1(8)
C1' N1' C13' 123.7(7)
C15' C14' N2' 131.5(7)
C15' C14' C19' 120.6(6)
N2' C14' C19' 108.0(7)
C14' C15' C16' 119.1(7)
C14' C15' C4' 122.8(7)
C16' C15' C4' 118.2(6)
O2' C16' C15' 117.7(6)
O2' C16' C17' 122.4(7)
C15' C16' C17' 119.9(7)
C18' C17' C16' 119.1(7)
C18' C17' C30' 121.8(7)
C16' C17' C30' 119.0(7)
C17' C18' C19' 123.1(7)
C18' C19' C20' 136.5(8)
C18' C19' C14' 117.8(7)
C20' C19' C14' 105.7(7)
C21' C20' C19' 135.1(9)
C21' C20' C25' 116.4(9)
C19' C20' C25' 108.5(8)
C22' C21' C20' 122.3(10)
C21' C22' C23' 121.7(10)
C24' C23' C22' 119.9(10)
C25' C24' C23' 117.5(10)
N2' C25' C24' 130.0(10)
N2' C25' C20' 107.8(8)
C24' C25' C20' 122.2(9)
C25' N2' C14' 110.0(7)
C25' N2' C26' 122.6(8)
C14' N2' C26' 127.4(7)
C28' C27' N3' 131.0(7)
C28' C27' C32' 121.9(7)
N3' C27' C32' 106.9(7)
C27' C28' C29' 117.1(7)
C27' C28' C43' 123.6(6)
C29' C28' C43' 119.2(7)
O3' C29' C28' 117.7(7)
O3' C29' C30' 120.2(7)
C28' C29' C30' 122.0(7)
C31' C30' C29' 118.1(7)
C31' C30' C17' 123.6(7)
C29' C30' C17' 118.3(7)
C32' C31' C30' 122.0(7)
C31' C32' C33' 133.0(7)
C31' C32' C27' 118.6(7)
C33' C32' C27' 108.3(7)
C32' C33' C38' 107.3(6)
C32' C33' C34' 136.3(7)
C38' C33' C34' 116.1(7)
C35' C34' C33' 121.3(8)
C34' C35' C36' 121.3(8)
C37' C36' C35' 117.8(8)
C38' C37' C36' 120.5(8)
C37' C38' N3' 129.3(7)
C37' C38' C33' 122.9(7)
N3' C38' C33' 107.7(7)
C27' N3' C38' 109.6(6)
C27' N3' C39' 126.6(7)
C38' N3' C39' 123.6(7)
C41' C40' N4' 132.5(8)
C41' C40' C45' 120.2(7)
N4' C40' C45' 107.1(7)
C40' C41' C42' 119.3(7)
O4' C42' C41' 117.2(7)
O4' C42' C43' 120.7(7)
C41' C42' C43' 122.0(7)
C44' C43' C42' 119.0(7)
C44' C43' C28' 120.7(6)
C42' C43' C28' 120.3(7)
C43' C44' C45' 120.9(7)
C44' C45' C40' 118.4(7)
C44' C45' C46' 134.6(7)
C40' C45' C46' 106.9(7)
C47' C46' C51' 118.6(8)
C47' C46' C45' 135.4(8)
C51' C46' C45' 106.0(8)
C46' C47' C48' 121.4(11)
C47' C48' C49' 116.2(11)
C50' C49' C48' 123.0(10)
C49' C50' C51' 119.0(11)
N4' C51' C50' 128.5(10)
N4' C51' C46' 109.8(7)
C50' C51' C46' 121.7(10)
C51' N4' C40' 110.1(7)
C51' N4' C52' 126.3(8)
C40' N4' C52' 123.3(8)
O5' C53' C54' 123.3(8)
O5' C53' C55' 119.5(7)
C54' C53' C55' 117.2(7)
O6' C56' C58' 124.1(9)
O6' C56' C57' 121.6(9)
C58' C56' C57' 114.3(9)
C59 C60 C61 113.3
C62 C61 C60 113.8
C63 C62 C61 113.3

loop_
_geom_bond_atom_site_label_1
_geom_bond_atom_site_label_2
_geom_bond_distance
C1 N1 1.365(10)
C1 C2 1.369(12)
C1 C6 1.383(12)
C2 C3 1.386(11)
C3 O1 1.383(10)
C3 C4 1.398(11)
C4 C5 1.386(11)
C4 C15 1.473(11)
C5 C6 1.444(11)
C6 C7 1.421(12)
C7 C12 1.387(12)
C7 C8 1.402(13)
C8 C9 1.417(13)
C9 C10 1.394(15)
C10 C11 1.334(15)
C11 C12 1.403(12)
C12 N1 1.392(12)
C13 N1 1.443(11)
C14 N2 1.327(10)
C14 C19 1.400(12)
C14 C15 1.451(11)
C15 C16 1.397(11)
C16 O2 1.356(9)
C16 C17 1.409(11)
C17 C18 1.382(10)
C17 C30 1.508(10)
C18 C19 1.354(11)
C19 C20 1.471(11)
C20 C21 1.409(12)
C20 C25 1.425(13)
C21 C22 1.402(14)
C22 C23 1.329(15)
C23 C24 1.372(13)
C24 C25 1.369(12)
C25 N2 1.391(10)
C26 N2 1.474(11)
C27 N3 1.358(10)
C27 C28 1.420(10)
C27 C32 1.430(10)
C28 C29 1.359(11)
C28 C43 1.511(10)
C29 O3 1.344(9)
C29 C30 1.439(10)
C30 C31 1.347(11)
C31 C32 1.390(10)
C32 C33 1.416(11)
C33 C34 1.386(11)
C33 C38 1.433(11)
C34 C35 1.334(12)
C35 C36 1.386(12)
C36 C37 1.392(12)
C37 C38 1.377(12)
C38 N3 1.335(10)
C39 N3 1.495(11)
C40 N4 1.387(10)
C40 C41 1.397(12)
C40 C45 1.400(11)
C41 C42 1.400(11)
C42 O4 1.370(10)
C42 C43 1.413(11)
C43 C44 1.390(11)
C44 C45 1.385(11)
C45 C46 1.450(11)
C46 C47 1.378(12)
C46 C51 1.429(11)
C47 C48 1.374(13)
C48 C49 1.364(14)
C49 C50 1.374(14)
C50 C51 1.448(12)
C51 N4 1.379(11)
C52 N4 1.469(10)
C53 O5 1.208(9)
C53 C55 1.492(11)
C53 C54 1.505(11)
C56 O6 1.177(11)
C56 C57 1.475(14)
C56 C58 1.545(14)
C1' C2' 1.386(12)
C1' N1' 1.419(10)
C1' C6' 1.427(11)
C2' C3' 1.387(11)
C3' O1' 1.364(9)
C3' C4' 1.414(10)
C4' C5' 1.365(11)
C4' C15' 1.522(11)
C5' C6' 1.371(10)
C6' C7' 1.451(11)
C7' C8' 1.352(11)
C7' C12' 1.458(11)
C8' C9' 1.364(13)
C9' C10' 1.404(14)
C10' C11' 1.402(14)
C11' C12' 1.373(12)
C12' N1' 1.361(11)
C13' N1' 1.451(10)
C14' C15' 1.367(11)
C14' N2' 1.390(10)
C14' C19' 1.462(11)
C15' C16' 1.415(10)
C16' O2' 1.333(10)
C16' C17' 1.438(10)
C17' C18' 1.347(11)
C17' C30' 1.481(10)
C18' C19' 1.375(11)
C19' C20' 1.422(12)
C20' C21' 1.395(13)
C20' C25' 1.432(13)
C21' C22' 1.318(13)
C22' C23' 1.403(15)
C23' C24' 1.396(15)
C24' C25' 1.393(13)
C25' N2' 1.385(12)
C26' N2' 1.458(11)
C27' C28' 1.379(11)
C27' N3' 1.395(10)
C27' C32' 1.433(10)
C28' C29' 1.410(11)
C28' C43' 1.500(10)
C29' O3' 1.376(9)
C29' C30' 1.421(11)
C30' C31' 1.382(11)
C31' C32' 1.370(11)
C32' C33' 1.411(11)
C33' C38' 1.423(11)
C33' C34' 1.426(11)
C34' C35' 1.344(13)
C35' C36' 1.426(13)
C36' C37' 1.404(11)
C37' C38' 1.339(11)
C38' N3' 1.403(10)
C39' N3' 1.459(10)
C40' C41' 1.365(12)
C40' N4' 1.395(10)
C40' C45' 1.429(11)
C41' C42' 1.373(11)
C42' O4' 1.361(10)
C42' C43' 1.386(10)
C43' C44' 1.366(11)
C44' C45' 1.394(10)
C45' C46' 1.447(11)
C46' C47' 1.376(14)
C46' C51' 1.411(13)
C47' C48' 1.401(15)
C48' C49' 1.452(19)
C49' C50' 1.324(17)
C50' C51' 1.378(12)
C51' N4' 1.353(12)
C52' N4' 1.443(11)
C53' O5' 1.248(10)
C53' C54' 1.433(11)
C53' C55' 1.531(12)
C56' O6' 1.187(10)
C56' C58' 1.484(13)
C56' C57' 1.545(15)
C59 C60 1.5311
C60 C61 1.5331
C61 C62 1.5331
C62 C63 1.5312

loop_
_geom_hbond_atom_site_label_D
_geom_hbond_atom_site_label_H
_geom_hbond_atom_site_label_A
_geom_hbond_distance_DH
_geom_hbond_distance_HA
_geom_hbond_distance_DA
_geom_hbond_angle_DHA
O1 H1 O6 0.82 2.09 2.844(9) 153.5
O2 H2a O5 0.82 2.14 2.817(8) 139.4
O3 H3 O6 0.82 2.27 2.966(9) 143.0
O4 H4 O5 0.82 2.19 2.938(8) 152.0
O1' H1' O6' 0.82 2.12 2.870(9) 153.1
O2' H2a' O5' 0.82 2.08 2.831(8) 152.8
O3' H3' O6' 0.82 2.25 2.979(8) 148.1
O4' H4' O5' 0.82 2.20 2.954(8) 153.2
